data_4124727
loop_
_publ_author_name
'Li, Hongming'
'Belyk, Kevin M.'
'Yin, Jingjun'
'Chen, Qinghao'
'Hyde, Alan'
'Ji, Yining'
'Oliver, Steven'
'Tudge, Matthew T.'
'Campeau, Louis-Charles'
'Campos, Kevin R.'

_publ_section_title
;
 Enantioselective Synthesis of Hemiaminals via Pd-Catalyzed C-N Coupling
 with Chiral Bisphosphine Mono-oxides.
;
_journal_issue 43
_journal_name_full 'Journal of the American Chemical Society'
_journal_page_first 13728
_journal_page_last 13731
_journal_paper_doi 10.1021/jacs.5b05934
_journal_volume 137
_journal_year 2015
_chemical_absolute_configuration ad
_chemical_formula_moiety 'C22 H15 Cl2 N O2'
_chemical_formula_sum 'C22 H15 Cl2 N O2'
_chemical_formula_weight 396.25
_chemical_name_systematic
; 
(S)-3,10-dichloro-6-(2-methoxyphenyl)-6H-benzo[5,6][1,3]oxazino[3,4-a]indole
;
_space_group_crystal_system monoclinic
_space_group_IT_number 4
_space_group_name_Hall 'P 2yb'
_space_group_name_H-M_alt 'P 1 21 1'
_symmetry_space_group_name_Hall 'P 2yb'
_symmetry_space_group_name_H-M 'P 1 21 1'
_atom_sites_solution_hydrogens geom
_atom_sites_solution_primary direct
_audit_creation_method SHELXL-2014
_cell_angle_alpha 90
_cell_angle_beta 105.7250(10)
_cell_angle_gamma 90
_cell_formula_units_Z 2
_cell_length_a 11.5618(5)
_cell_length_b 5.8000(2)
_cell_length_c 13.3062(5)
_cell_measurement_reflns_used 9709
_cell_measurement_temperature 100(2)
_cell_measurement_theta_max 66.61
_cell_measurement_theta_min 3.45
_cell_volume 858.90(6)
_computing_cell_refinement 'Bruker SAINT'
_computing_data_collection 'Bruker APEX2'
_computing_data_reduction 'Bruker SAINT'
_computing_molecular_graphics 'Bruker SHELXTL'
_computing_publication_material 'Bruker SHELXTL'
_computing_structure_refinement 'SHELXL-2014 (Sheldrick, 2014)'
_computing_structure_solution 'SHELXS-97 (Sheldrick 2008)'
_diffrn_ambient_temperature 100(2)
_diffrn_measured_fraction_theta_full 0.998
_diffrn_measured_fraction_theta_max 0.998
_diffrn_measurement_device_type 'Bruker APEX-II CCD'
_diffrn_measurement_method '\f and \w scans'
_diffrn_radiation_type CuK\a
_diffrn_radiation_wavelength 1.54178
_diffrn_reflns_av_R_equivalents 0.0307
_diffrn_reflns_av_unetI/netI 0.0283
_diffrn_reflns_laue_measured_fraction_full 0.998
_diffrn_reflns_laue_measured_fraction_max 0.998
_diffrn_reflns_limit_h_max 13
_diffrn_reflns_limit_h_min -13
_diffrn_reflns_limit_k_max 6
_diffrn_reflns_limit_k_min -6
_diffrn_reflns_limit_l_max 15
_diffrn_reflns_limit_l_min -14
_diffrn_reflns_number 10598
_diffrn_reflns_point_group_measured_fraction_full 0.965
_diffrn_reflns_point_group_measured_fraction_max 0.964
_diffrn_reflns_theta_full 66.500
_diffrn_reflns_theta_max 66.606
_diffrn_reflns_theta_min 3.451
_diffrn_source 'sealed-tube X-ray generator'
_exptl_absorpt_coefficient_mu 3.551
_exptl_absorpt_correction_T_max 0.90
_exptl_absorpt_correction_T_min 0.83
_exptl_absorpt_correction_type multi-scan
_exptl_absorpt_process_details
; 
(SADABS; Sheldrick, 2003)
;
_exptl_crystal_colour colourless
_exptl_crystal_density_diffrn 1.532
_exptl_crystal_description 'square plate'
_exptl_crystal_F_000 408
_exptl_crystal_size_max 0.100
_exptl_crystal_size_mid 0.100
_exptl_crystal_size_min 0.030
_exptl_transmission_factor_max 0.7528
_exptl_transmission_factor_min 0.6916
_refine_diff_density_max 0.182
_refine_diff_density_min -0.148
_refine_diff_density_rms 0.033
_refine_ls_abs_structure_details
; 
 Flack x determined using 1211 quotients [(I+)-(I-)]/[(I+)+(I-)] 
 (Parsons, Flack and Wagner, Acta Cryst. B69 (2013) 249-259). 
;
_refine_ls_abs_structure_Flack -0.005(7)
_refine_ls_extinction_method none
_refine_ls_goodness_of_fit_ref 1.067
_refine_ls_hydrogen_treatment constr
_refine_ls_matrix_type full
_refine_ls_number_parameters 245
_refine_ls_number_reflns 2923
_refine_ls_number_restraints 1
_refine_ls_restrained_S_all 1.067
_refine_ls_R_factor_all 0.0230
_refine_ls_R_factor_gt 0.0224
_refine_ls_shift/su_max 0.000
_refine_ls_shift/su_mean 0.000
_refine_ls_structure_factor_coef Fsqd
_refine_ls_weighting_details 'w=1/[\s^2^(Fo^2^)+(0.0206P)^2^+0.3025P] where P=(Fo^2^+2Fc^2^)/3'
_refine_ls_weighting_scheme calc
_refine_ls_wR_factor_gt 0.0561
_refine_ls_wR_factor_ref 0.0564
_reflns_Friedel_coverage 0.744
_reflns_friedel_fraction_full 0.923
_reflns_friedel_fraction_max 0.921
_reflns_number_gt 2875
_reflns_number_total 2923
_reflns_threshold_expression 'I > 2\s(I)'
_cod_data_source_file ja5b05934_si_002.cif
_cod_data_source_block mdk041
_cod_depositor_comments 'Adding full bibliography for 4124726--4124727.cif.'
_cod_database_code 4124727
_shelx_space_group_comment
; 
The symmetry employed for this shelxl refinement is uniquely defined 
by the following loop, which should always be used as a source of 
symmetry information in preference to the above space-group names. 
They are only intended as comments. 
;
_shelx_estimated_absorpt_t_min 0.718
_shelx_estimated_absorpt_t_max 0.901

loop_
_space_group_symop_operation_xyz
'x, y, z'
'-x, y+1/2, -z'

loop_
_atom_site_label
_atom_site_type_symbol
_atom_site_fract_x
_atom_site_fract_y
_atom_site_fract_z
_atom_site_U_iso_or_equiv
_atom_site_adp_type
_atom_site_occupancy
_atom_site_site_symmetry_order
_atom_site_calc_flag
_atom_site_refinement_flags_posn
_atom_site_refinement_flags_adp
Cl1 Cl 1.00940(5) 0.11795(11) 0.42151(4) 0.02359(15) Uani 1 1 d . .
Cl2 Cl 0.01334(5) 0.39430(11) -0.17104(4) 0.02173(14) Uani 1 1 d . .
C1 C 0.7211(2) 0.4024(5) 0.22633(17) 0.0176(5) Uani 1 1 d . .
H1A H 0.7016 0.5414 0.1877 0.021 Uiso 1 1 calc R U
C2 C 0.8367(2) 0.3701(5) 0.28992(17) 0.0180(5) Uani 1 1 d . .
H2A H 0.8965 0.4854 0.2952 0.022 Uiso 1 1 calc R U
C3 C 0.8632(2) 0.1653(4) 0.34577(18) 0.0193(5) Uani 1 1 d . .
C4 C 0.7777(2) -0.0057(4) 0.34030(19) 0.0177(5) Uani 1 1 d . .
H4A H 0.7971 -0.1436 0.3798 0.021 Uiso 1 1 calc R U
C4A C 0.6628(2) 0.0308(4) 0.27545(19) 0.0175(5) Uani 1 1 d . .
O5 O 0.58402(14) -0.1517(3) 0.26429(13) 0.0187(4) Uani 1 1 d . .
C6 C 0.45667(19) -0.1153(5) 0.22414(17) 0.0163(5) Uani 1 1 d . .
H6A H 0.4219 -0.2578 0.1853 0.020 Uiso 1 1 calc R U
N7 N 0.43429(17) 0.0738(4) 0.14949(15) 0.0154(4) Uani 1 1 d . .
C7A C 0.3267(2) 0.1164(5) 0.07561(16) 0.0166(5) Uani 1 1 d . .
C8 C 0.2203(2) -0.0107(4) 0.04992(18) 0.0179(5) Uani 1 1 d . .
H8A H 0.2137 -0.1523 0.0838 0.021 Uiso 1 1 calc R U
C9 C 0.1247(2) 0.0777(5) -0.02702(18) 0.0189(5) Uani 1 1 d . .
H9A H 0.0508 -0.0042 -0.0472 0.023 Uiso 1 1 calc R U
C10 C 0.1369(2) 0.2881(5) -0.07501(18) 0.0177(5) Uani 1 1 d . .
C11 C 0.2412(2) 0.4155(5) -0.05086(17) 0.0171(5) Uani 1 1 d . .
H11A H 0.2464 0.5573 -0.0851 0.021 Uiso 1 1 calc R U
C11A C 0.3398(2) 0.3282(4) 0.02640(18) 0.0163(5) Uani 1 1 d . .
C12 C 0.4591(2) 0.4086(4) 0.07213(17) 0.0157(5) Uani 1 1 d . .
H12A H 0.4945 0.5447 0.0539 0.019 Uiso 1 1 calc R U
C12A C 0.5132(2) 0.2510(4) 0.14777(17) 0.0154(5) Uani 1 1 d . .
C12B C 0.6332(2) 0.2338(4) 0.21834(19) 0.0166(5) Uani 1 1 d . .
C13 C 0.39873(19) -0.0848(4) 0.31284(17) 0.0151(5) Uani 1 1 d . .
C14 C 0.3136(2) -0.2458(4) 0.32573(18) 0.0167(5) Uani 1 1 d . .
C15 C 0.2670(2) -0.2306(5) 0.41162(19) 0.0191(5) Uani 1 1 d . .
H15A H 0.2091 -0.3392 0.4206 0.023 Uiso 1 1 calc R U
C16 C 0.3058(2) -0.0554(5) 0.48395(18) 0.0206(6) Uani 1 1 d . .
H16A H 0.2750 -0.0466 0.5431 0.025 Uiso 1 1 calc R U
C17 C 0.3886(2) 0.1067(5) 0.47145(17) 0.0196(5) Uani 1 1 d . .
H17A H 0.4138 0.2267 0.5212 0.024 Uiso 1 1 calc R U
C18 C 0.4346(2) 0.0918(5) 0.38490(18) 0.0184(5) Uani 1 1 d . .
H18A H 0.4909 0.2032 0.3753 0.022 Uiso 1 1 calc R U
O19 O 0.28100(15) -0.4123(3) 0.25041(12) 0.0201(4) Uani 1 1 d . .
C20 C 0.1911(2) -0.5763(5) 0.2585(2) 0.0221(5) Uani 1 1 d . .
H20A H 0.1749 -0.6813 0.1986 0.033 Uiso 1 1 calc R U
H20B H 0.1171 -0.4947 0.2592 0.033 Uiso 1 1 calc R U
H20C H 0.2198 -0.6648 0.3232 0.033 Uiso 1 1 calc R U

loop_
_atom_site_aniso_label
_atom_site_aniso_U_11
_atom_site_aniso_U_22
_atom_site_aniso_U_33
_atom_site_aniso_U_23
_atom_site_aniso_U_13
_atom_site_aniso_U_12
Cl1 0.0177(3) 0.0270(3) 0.0245(3) 0.0000(2) 0.0030(2) 0.0015(2)
Cl2 0.0178(3) 0.0268(3) 0.0204(3) 0.0029(2) 0.0048(2) -0.0002(3)
C1 0.0206(11) 0.0159(12) 0.0191(11) -0.0036(10) 0.0104(9) 0.0003(11)
C2 0.0187(11) 0.0172(13) 0.0203(11) -0.0039(11) 0.0094(9) -0.0031(11)
C3 0.0171(12) 0.0246(15) 0.0171(11) -0.0037(10) 0.0064(9) 0.0032(10)
C4 0.0191(12) 0.0172(12) 0.0198(11) 0.0014(10) 0.0103(9) 0.0045(10)
C4A 0.0189(12) 0.0184(13) 0.0191(12) -0.0012(10) 0.0117(9) 0.0003(10)
O5 0.0158(8) 0.0140(9) 0.0281(9) 0.0039(7) 0.0093(7) 0.0012(7)
C6 0.0158(10) 0.0157(12) 0.0185(11) 0.0014(10) 0.0068(9) -0.0005(10)
N7 0.0183(10) 0.0140(11) 0.0158(9) 0.0012(8) 0.0077(8) -0.0022(8)
C7A 0.0185(11) 0.0197(12) 0.0137(10) -0.0021(10) 0.0080(9) 0.0011(11)
C8 0.0234(13) 0.0160(12) 0.0164(11) -0.0012(9) 0.0094(9) -0.0025(10)
C9 0.0165(11) 0.0226(14) 0.0194(11) -0.0022(10) 0.0077(9) -0.0045(10)
C10 0.0183(12) 0.0225(13) 0.0133(11) -0.0014(9) 0.0058(9) 0.0025(10)
C11 0.0207(11) 0.0170(13) 0.0164(11) -0.0010(10) 0.0098(9) -0.0003(10)
C11A 0.0205(12) 0.0169(13) 0.0145(10) -0.0031(9) 0.0099(9) -0.0007(9)
C12 0.0190(11) 0.0131(12) 0.0183(11) -0.0018(10) 0.0103(9) -0.0016(11)
C12A 0.0161(11) 0.0166(12) 0.0169(12) -0.0043(10) 0.0100(9) -0.0014(9)
C12B 0.0189(12) 0.0168(12) 0.0176(11) -0.0026(9) 0.0111(10) -0.0002(10)
C13 0.0146(10) 0.0158(12) 0.0150(10) 0.0024(9) 0.0044(8) 0.0026(10)
C14 0.0145(11) 0.0182(13) 0.0162(11) 0.0020(9) 0.0023(9) 0.0021(10)
C15 0.0172(11) 0.0222(14) 0.0192(12) 0.0041(10) 0.0071(10) 0.0002(10)
C16 0.0186(11) 0.0304(16) 0.0140(11) 0.0024(10) 0.0065(9) 0.0062(10)
C17 0.0192(11) 0.0231(13) 0.0158(11) -0.0041(11) 0.0036(9) 0.0022(11)
C18 0.0151(11) 0.0201(13) 0.0198(11) 0.0022(10) 0.0044(9) 0.0008(10)
O19 0.0219(8) 0.0183(9) 0.0227(9) -0.0042(7) 0.0103(7) -0.0066(7)
C20 0.0167(11) 0.0211(14) 0.0289(13) 0.0019(11) 0.0069(10) -0.0042(11)

loop_
_atom_type_symbol
_atom_type_description
_atom_type_scat_dispersion_real
_atom_type_scat_dispersion_imag
_atom_type_scat_source
C C 0.0181 0.0091 'International Tables Vol C Tables 4.2.6.8 and 6.1.1.4'
H H 0.0000 0.0000 'International Tables Vol C Tables 4.2.6.8 and 6.1.1.4'
N N 0.0311 0.0180 'International Tables Vol C Tables 4.2.6.8 and 6.1.1.4'
O O 0.0492 0.0322 'International Tables Vol C Tables 4.2.6.8 and 6.1.1.4'
Cl Cl 0.3639 0.7018 'International Tables Vol C Tables 4.2.6.8 and 6.1.1.4'

loop_
_geom_angle_atom_site_label_1
_geom_angle_atom_site_label_2
_geom_angle_atom_site_label_3
_geom_angle
C2 C1 C12B 120.9(2)
C2 C1 H1A 119.5
C12B C1 H1A 119.5
C1 C2 C3 118.5(2)
C1 C2 H2A 120.7
C3 C2 H2A 120.7
C4 C3 C2 122.1(2)
C4 C3 Cl1 119.0(2)
C2 C3 Cl1 118.91(19)
C3 C4 C4A 118.1(2)
C3 C4 H4A 120.9
C4A C4 H4A 120.9
O5 C4A C4 116.3(2)
O5 C4A C12B 122.2(2)
C4 C4A C12B 121.3(2)
C4A O5 C6 120.48(18)
O5 C6 N7 109.80(18)
O5 C6 C13 110.57(17)
N7 C6 C13 114.2(2)
O5 C6 H6A 107.3
N7 C6 H6A 107.3
C13 C6 H6A 107.3
C12A N7 C7A 109.1(2)
C12A N7 C6 125.25(19)
C7A N7 C6 125.4(2)
N7 C7A C8 130.1(2)
N7 C7A C11A 107.1(2)
C8 C7A C11A 122.8(2)
C9 C8 C7A 117.3(2)
C9 C8 H8A 121.3
C7A C8 H8A 121.3
C8 C9 C10 120.0(2)
C8 C9 H9A 120.0
C10 C9 H9A 120.0
C11 C10 C9 123.5(2)
C11 C10 Cl2 118.1(2)
C9 C10 Cl2 118.40(19)
C10 C11 C11A 117.6(2)
C10 C11 H11A 121.2
C11A C11 H11A 121.2
C11 C11A C7A 118.8(2)
C11 C11A C12 133.8(2)
C7A C11A C12 107.3(2)
C12A C12 C11A 106.8(2)
C12A C12 H12A 126.6
C11A C12 H12A 126.6
C12 C12A N7 109.6(2)
C12 C12A C12B 133.0(2)
N7 C12A C12B 117.3(2)
C4A C12B C1 119.0(2)
C4A C12B C12A 117.5(2)
C1 C12B C12A 123.4(2)
C18 C13 C14 119.7(2)
C18 C13 C6 120.7(2)
C14 C13 C6 119.4(2)
O19 C14 C15 123.7(2)
O19 C14 C13 116.4(2)
C15 C14 C13 120.0(2)
C16 C15 C14 119.4(2)
C16 C15 H15A 120.3
C14 C15 H15A 120.3
C17 C16 C15 121.2(2)
C17 C16 H16A 119.4
C15 C16 H16A 119.4
C16 C17 C18 119.2(2)
C16 C17 H17A 120.4
C18 C17 H17A 120.4
C13 C18 C17 120.4(2)
C13 C18 H18A 119.8
C17 C18 H18A 119.8
C14 O19 C20 118.32(18)
O19 C20 H20A 109.5
O19 C20 H20B 109.5
H20A C20 H20B 109.5
O19 C20 H20C 109.5
H20A C20 H20C 109.5
H20B C20 H20C 109.5

loop_
_geom_bond_atom_site_label_1
_geom_bond_atom_site_label_2
_geom_bond_distance
Cl1 C3 1.739(2)
Cl2 C10 1.751(2)
C1 C2 1.388(3)
C1 C12B 1.394(4)
C1 H1A 0.9500
C2 C3 1.391(4)
C2 H2A 0.9500
C3 C4 1.389(4)
C4 C4A 1.390(4)
C4 H4A 0.9500
C4A O5 1.378(3)
C4A C12B 1.393(3)
O5 C6 1.439(3)
C6 N7 1.455(3)
C6 C13 1.517(3)
C6 H6A 1.0000
N7 C12A 1.379(3)
N7 C7A 1.383(3)
C7A C8 1.394(3)
C7A C11A 1.419(4)
C8 C9 1.386(3)
C8 H8A 0.9500
C9 C10 1.402(4)
C9 H9A 0.9500
C10 C11 1.376(3)
C11 C11A 1.406(3)
C11 H11A 0.9500
C11A C12 1.427(3)
C12 C12A 1.378(3)
C12 H12A 0.9500
C12A C12B 1.453(3)
C13 C18 1.387(4)
C13 C14 1.400(3)
C14 O19 1.369(3)
C14 C15 1.392(3)
C15 C16 1.388(4)
C15 H15A 0.9500
C16 C17 1.383(4)
C16 H16A 0.9500
C17 C18 1.396(3)
C17 H17A 0.9500
C18 H18A 0.9500
O19 C20 1.434(3)
C20 H20A 0.9800
C20 H20B 0.9800
C20 H20C 0.9800

loop_
_geom_torsion_atom_site_label_1
_geom_torsion_atom_site_label_2
_geom_torsion_atom_site_label_3
_geom_torsion_atom_site_label_4
_geom_torsion
C12B C1 C2 C3 0.0(3)
C1 C2 C3 C4 -0.5(3)
C1 C2 C3 Cl1 177.39(17)
C2 C3 C4 C4A 0.9(3)
Cl1 C3 C4 C4A -176.98(18)
C3 C4 C4A O5 173.8(2)
C3 C4 C4A C12B -0.8(3)
C4 C4A O5 C6 162.61(19)
C12B C4A O5 C6 -22.8(3)
C4A O5 C6 N7 32.1(3)
C4A O5 C6 C13 -94.8(2)
O5 C6 N7 C12A -25.2(3)
C13 C6 N7 C12A 99.5(2)
O5 C6 N7 C7A 161.3(2)
C13 C6 N7 C7A -73.9(3)
C12A N7 C7A C8 -178.9(2)
C6 N7 C7A C8 -4.6(4)
C12A N7 C7A C11A 0.0(2)
C6 N7 C7A C11A 174.3(2)
N7 C7A C8 C9 178.6(2)
C11A C7A C8 C9 -0.1(3)
C7A C8 C9 C10 -0.5(3)
C8 C9 C10 C11 0.7(4)
C8 C9 C10 Cl2 -179.48(18)
C9 C10 C11 C11A -0.2(3)
Cl2 C10 C11 C11A -179.99(16)
C10 C11 C11A C7A -0.5(3)
C10 C11 C11A C12 -179.4(2)
N7 C7A C11A C11 -178.3(2)
C8 C7A C11A C11 0.7(3)
N7 C7A C11A C12 0.9(2)
C8 C7A C11A C12 179.9(2)
C11 C11A C12 C12A 177.6(2)
C7A C11A C12 C12A -1.4(2)
C11A C12 C12A N7 1.5(3)
C11A C12 C12A C12B 178.2(2)
C7A N7 C12A C12 -1.0(3)
C6 N7 C12A C12 -175.3(2)
C7A N7 C12A C12B -178.3(2)
C6 N7 C12A C12B 7.4(3)
O5 C4A C12B C1 -174.0(2)
C4 C4A C12B C1 0.4(3)
O5 C4A C12B C12A 2.0(3)
C4 C4A C12B C12A 176.3(2)
C2 C1 C12B C4A 0.1(3)
C2 C1 C12B C12A -175.6(2)
C12 C12A C12B C4A -170.9(2)
N7 C12A C12B C4A 5.6(3)
C12 C12A C12B C1 4.8(4)
N7 C12A C12B C1 -178.6(2)
O5 C6 C13 C18 59.2(3)
N7 C6 C13 C18 -65.2(3)
O5 C6 C13 C14 -116.7(2)
N7 C6 C13 C14 118.9(2)
C18 C13 C14 O19 178.8(2)
C6 C13 C14 O19 -5.3(3)
C18 C13 C14 C15 -1.1(3)
C6 C13 C14 C15 174.8(2)
O19 C14 C15 C16 180.0(2)
C13 C14 C15 C16 -0.1(3)
C14 C15 C16 C17 1.0(4)
C15 C16 C17 C18 -0.7(4)
C14 C13 C18 C17 1.5(3)
C6 C13 C18 C17 -174.3(2)
C16 C17 C18 C13 -0.6(4)
C15 C14 O19 C20 2.0(3)
C13 C14 O19 C20 -177.9(2)
